data_7704643
loop_
_publ_author_name
'Sharma, Mitu'
'Ganeshpandian, Mani'
'Majumder, Munmi'
'Tamilarasan, Ajaykamal'
'Sharma, Mukesh'
'Mukhopadhyay, Rupak'
'Islam, Nashreen S.'
'Palaniandavar, Mallayan'

_publ_section_title
;
 Octahedral copper(ii)-diimine complexes of triethylenetetramine: effect
 of stereochemical fluxionality and ligand hydrophobicity on
 Cu<sup>II</sup>/Cu<sup>I</sup> redox, DNA binding and cleavage,
 cytotoxicity and apoptosis-inducing ability.
;
_journal_issue 24
_journal_name_full 'Dalton transactions (Cambridge, England : 2003)'
_journal_page_first 8282
_journal_page_last 8297
_journal_paper_doi 10.1039/d0dt00928h
_journal_volume 49
_journal_year 2020
_chemical_formula_sum 'C16 H26 Cl2 Cu N6 O8'
_chemical_formula_weight 564.87
_space_group_crystal_system monoclinic
_space_group_IT_number 14
_space_group_name_Hall '-P 2ybc'
_space_group_name_H-M_alt 'P 1 21/c 1'
_atom_sites_solution_hydrogens mixed
_audit_creation_method SHELXL-2013
_audit_update_record
;
2019-09-17 deposited with the CCDC.	2020-05-15 downloaded from the CCDC.
;
_cell_angle_alpha 90
_cell_angle_beta 91.830(4)
_cell_angle_gamma 90
_cell_formula_units_Z 4
_cell_length_a 11.562(3)
_cell_length_b 14.067(4)
_cell_length_c 13.652(4)
_cell_measurement_reflns_used 3897
_cell_measurement_temperature 100(2)
_cell_measurement_theta_max 25.000
_cell_measurement_theta_min 3.258
_cell_volume 2219.3(11)
_computing_structure_refinement 'SHELXL-2013 (Sheldrick, 2013)'
_diffrn_ambient_temperature 100(2)
_diffrn_measured_fraction_theta_full 0.970
_diffrn_measured_fraction_theta_max 0.996
_diffrn_measurement_device_type Bruker,Kappa
_diffrn_radiation_type MoK\a
_diffrn_radiation_wavelength 0.7107
_diffrn_reflns_av_R_equivalents 0.0573
_diffrn_reflns_av_unetI/netI 0.0380
_diffrn_reflns_Laue_measured_fraction_full 0.970
_diffrn_reflns_Laue_measured_fraction_max 0.996
_diffrn_reflns_limit_h_max 13
_diffrn_reflns_limit_h_min -13
_diffrn_reflns_limit_k_max 16
_diffrn_reflns_limit_k_min -16
_diffrn_reflns_limit_l_max 16
_diffrn_reflns_limit_l_min -16
_diffrn_reflns_number 25910
_diffrn_reflns_point_group_measured_fraction_full 0.970
_diffrn_reflns_point_group_measured_fraction_max 0.996
_diffrn_reflns_theta_full 25.241
_diffrn_reflns_theta_max 25.000
_diffrn_reflns_theta_min 3.258
_exptl_absorpt_coefficient_mu 1.282
_exptl_crystal_colour blue
_exptl_crystal_density_diffrn 1.691
_exptl_crystal_description cube
_exptl_crystal_F_000 1164
_exptl_crystal_size_max 0.450
_exptl_crystal_size_mid 0.370
_exptl_crystal_size_min 0.340
_refine_diff_density_max 2.092
_refine_diff_density_min -1.510
_refine_diff_density_rms 0.163
_refine_ls_extinction_method none
_refine_ls_goodness_of_fit_ref 1.107
_refine_ls_hydrogen_treatment mixed
_refine_ls_matrix_type full
_refine_ls_number_parameters 305
_refine_ls_number_reflns 3897
_refine_ls_number_restraints 12
_refine_ls_restrained_S_all 1.121
_refine_ls_R_factor_all 0.0654
_refine_ls_R_factor_gt 0.0595
_refine_ls_shift/su_max 0.000
_refine_ls_shift/su_mean 0.000
_refine_ls_structure_factor_coef Fsqd
_refine_ls_weighting_details 'w=1/[\s^2^(Fo^2^)+(0.1310P)^2^+3.1208P] where P=(Fo^2^+2Fc^2^)/3'
_refine_ls_weighting_scheme calc
_refine_ls_wR_factor_gt 0.1806
_refine_ls_wR_factor_ref 0.1902
_reflns_Friedel_coverage 0.000
_reflns_number_gt 3333
_reflns_number_total 3897
_reflns_threshold_expression 'I > 2\s(I)'
_cod_data_source_file d0dt00928h2.cif
_cod_data_source_block shelx
_cod_depositor_comments 'Adding full bibliography for 7704643--7704644.cif.'
_cod_original_sg_symbol_H-M 'P 21/c'
_cod_database_code 7704643
_shelx_space_group_comment
;
The symmetry employed for this shelxl refinement is uniquely defined
by the following loop, which should always be used as a source of
symmetry information in preference to the above space-group names.
They are only intended as comments.
;
_shelx_estimated_absorpt_t_min 0.596
_shelx_estimated_absorpt_t_max 0.670
_shelxl_version_number 2013-4

loop_
_space_group_symop_operation_xyz
'x, y, z'
'-x, y+1/2, -z+1/2'
'-x, -y, -z'
'x, -y-1/2, z-1/2'

loop_
_atom_site_label
_atom_site_type_symbol
_atom_site_fract_x
_atom_site_fract_y
_atom_site_fract_z
_atom_site_U_iso_or_equiv
_atom_site_adp_type
_atom_site_occupancy
_atom_site_site_symmetry_order
_atom_site_calc_flag
_atom_site_refinement_flags_posn
_atom_site_refinement_flags_adp
_atom_site_refinement_flags_occupancy
_atom_site_disorder_assembly
_atom_site_disorder_group
Cu1 Cu 0.31521(4) 0.47951(4) 0.21212(4) 0.0130(2) Uani 1 1 d . . . . .
Cl2 Cl -0.08253(8) 0.36016(7) 0.35469(8) 0.0155(3) Uani 1 1 d . . . . .
Cl1 Cl 0.48828(9) 0.26132(7) -0.01703(8) 0.0197(3) Uani 1 1 d . . . . .
N2 N 0.2168(3) 0.4888(3) 0.0845(3) 0.0147(8) Uani 1 1 d . . . . .
N4 N 0.4205(3) 0.4590(3) 0.3313(3) 0.0154(8) Uani 1 1 d . . . . .
H4 H 0.4256 0.3891 0.3441 0.019 Uiso 1 1 calc R U . . .
N1 N 0.2585(3) 0.3249(3) 0.1809(3) 0.0158(8) Uani 1 1 d . . . . .
C4 C 0.1351(4) 0.2339(3) 0.0730(3) 0.0175(9) Uani 1 1 d . . . . .
H4A H 0.0841 0.2320 0.0171 0.021 Uiso 1 1 calc R U . . .
N6 N 0.3143(4) 0.6693(3) 0.2512(4) 0.0263(10) Uani 1 1 d . . . . .
C14 C 0.2373(4) 0.4795(3) 0.4089(3) 0.0204(10) Uani 1 1 d . . . . .
H14A H 0.2271 0.4111 0.4233 0.024 Uiso 1 1 calc R U . . .
H14B H 0.1951 0.5164 0.4581 0.024 Uiso 1 1 calc R U . . .
N5 N 0.1883(3) 0.5009(3) 0.3088(3) 0.0165(8) Uani 1 1 d . . . . .
H5 H 0.1268 0.4525 0.2941 0.020 Uiso 1 1 calc R U . . .
C8 C 0.1073(4) 0.4949(4) -0.0982(4) 0.0231(10) Uani 1 1 d . . . . .
H8 H 0.0705 0.4972 -0.1613 0.028 Uiso 1 1 calc R U . . .
N3 N 0.4651(3) 0.4823(3) 0.1392(3) 0.0196(9) Uani 1 1 d . . . . .
H3A H 0.4601 0.4380 0.0828 0.024 Uiso 1 1 calc R U . . .
H3B H 0.4790 0.5471 0.1139 0.024 Uiso 1 1 calc R U . . .
C5 C 0.1887(3) 0.3186(3) 0.1012(3) 0.0129(9) Uani 1 1 d . . . . .
O6 O -0.0318(3) 0.4198(2) 0.4303(2) 0.0235(7) Uani 1 1 d . . . . .
O8 O -0.0048(3) 0.3552(3) 0.2737(2) 0.0276(8) Uani 1 1 d . . . . .
C6 C 0.1721(4) 0.4085(3) 0.0443(3) 0.0131(9) Uani 1 1 d . . . . .
C7 C 0.1163(4) 0.4100(3) -0.0481(3) 0.0195(10) Uani 1 1 d . . . . .
H7 H 0.0851 0.3533 -0.0760 0.023 Uiso 1 1 calc R U . . .
O7 O -0.1008(3) 0.2662(2) 0.3923(3) 0.0341(9) Uani 1 1 d . . . . .
C3 C 0.1568(4) 0.1529(3) 0.1271(4) 0.0230(11) Uani 1 1 d . . . . .
H3 H 0.1232 0.0939 0.1077 0.028 Uiso 1 1 calc R U . . .
C12 C 0.5371(4) 0.4934(4) 0.3073(4) 0.0226(10) Uani 1 1 d . . . . .
H12A H 0.5954 0.4707 0.3566 0.027 Uiso 1 1 calc R U . . .
H12B H 0.5388 0.5638 0.3062 0.027 Uiso 1 1 calc R U . . .
O5 O -0.1904(3) 0.4001(3) 0.3196(3) 0.0337(9) Uani 1 1 d . . . . .
O4 O 0.4250(4) 0.3464(3) -0.0413(3) 0.0442(11) Uani 1 1 d . . . . .
C16 C 0.2169(4) 0.6769(3) 0.3171(4) 0.0250(11) Uani 1 1 d . . . . .
H16A H 0.1763 0.7381 0.3052 0.030 Uiso 1 1 calc R U . . .
H16B H 0.2466 0.6765 0.3859 0.030 Uiso 1 1 calc R U . . .
C1 C 0.2768(4) 0.2455(3) 0.2339(4) 0.0208(10) Uani 1 1 d . . . . .
H1 H 0.3259 0.2493 0.2909 0.025 Uiso 1 1 calc R U . . .
C9 C 0.1526(4) 0.5770(4) -0.0555(4) 0.0258(11) Uani 1 1 d . . . . .
H9 H 0.1461 0.6364 -0.0883 0.031 Uiso 1 1 calc R U . . .
C10 C 0.2064(4) 0.5706(3) 0.0345(3) 0.0225(10) Uani 1 1 d . . . . .
H10 H 0.2381 0.6268 0.0631 0.027 Uiso 1 1 calc R U . . .
C2 C 0.2281(4) 0.1588(3) 0.2101(4) 0.0219(10) Uani 1 1 d . . . . .
H2 H 0.2431 0.1044 0.2497 0.026 Uiso 1 1 calc R U . . .
C11 C 0.5621(4) 0.4538(4) 0.2070(4) 0.0240(10) Uani 1 1 d . . . . .
H11A H 0.6361 0.4795 0.1838 0.029 Uiso 1 1 calc R U . . .
H11B H 0.5681 0.3836 0.2099 0.029 Uiso 1 1 calc R U . . .
C15 C 0.1324(4) 0.5958(3) 0.3015(4) 0.0241(10) Uani 1 1 d . . . . .
H15A H 0.0718 0.6002 0.3509 0.029 Uiso 1 1 calc R U . . .
H15B H 0.0941 0.6023 0.2359 0.029 Uiso 1 1 calc R U . . .
C13 C 0.3653(4) 0.5045(3) 0.4161(3) 0.0181(10) Uani 1 1 d . . . . .
H13A H 0.3758 0.5743 0.4138 0.022 Uiso 1 1 calc R U . . .
H13B H 0.4004 0.4805 0.4783 0.022 Uiso 1 1 calc R U . . .
O3 O 0.5392(4) 0.2242(3) -0.1028(3) 0.0526(13) Uani 1 1 d . . . . .
O1 O 0.4079(5) 0.1923(4) 0.0141(4) 0.0733(16) Uani 1 1 d . U . . .
O2 O 0.5717(6) 0.2812(5) 0.0537(5) 0.096(2) Uani 1 1 d . U . . .
H6A H 0.388(10) 0.674(7) 0.278(8) 0.115 Uiso 1 1 d . U . . .
H6B H 0.304(5) 0.700(4) 0.200(5) 0.035(18) Uiso 1 1 d . . . . .

loop_
_atom_site_aniso_label
_atom_site_aniso_U_11
_atom_site_aniso_U_22
_atom_site_aniso_U_33
_atom_site_aniso_U_23
_atom_site_aniso_U_13
_atom_site_aniso_U_12
Cu1 0.0123(3) 0.0139(4) 0.0126(4) -0.00025(19) -0.0003(2) -0.00123(19)
Cl2 0.0129(5) 0.0126(5) 0.0208(6) 0.0012(4) -0.0020(4) -0.0006(4)
Cl1 0.0199(6) 0.0180(6) 0.0212(6) -0.0040(4) 0.0016(4) 0.0003(4)
N2 0.018(2) 0.0129(18) 0.0131(19) 0.0014(14) 0.0002(15) 0.0026(14)
N4 0.0107(18) 0.0184(19) 0.0170(19) -0.0014(15) -0.0017(14) 0.0012(15)
N1 0.0150(18) 0.0156(19) 0.0166(19) -0.0003(15) -0.0006(14) -0.0004(15)
C4 0.015(2) 0.018(2) 0.019(2) -0.0056(18) 0.0018(17) -0.0042(17)
N6 0.037(3) 0.016(2) 0.026(2) 0.0011(19) 0.0031(19) -0.0014(18)
C14 0.016(2) 0.029(3) 0.016(2) -0.0008(19) 0.0029(18) -0.0019(19)
N5 0.0113(19) 0.0188(18) 0.019(2) -0.0009(16) 0.0008(15) 0.0005(14)
C8 0.022(3) 0.032(3) 0.015(2) 0.003(2) -0.0023(19) 0.008(2)
N3 0.019(2) 0.018(2) 0.022(2) -0.0048(16) 0.0053(16) -0.0038(15)
C5 0.012(2) 0.014(2) 0.013(2) -0.0012(16) 0.0029(16) 0.0006(16)
O6 0.0254(18) 0.0202(17) 0.0248(18) -0.0066(14) -0.0022(14) -0.0034(14)
O8 0.0210(17) 0.033(2) 0.029(2) -0.0118(16) 0.0045(14) -0.0056(14)
C6 0.014(2) 0.014(2) 0.011(2) -0.0002(17) 0.0009(15) 0.0016(17)
C7 0.019(2) 0.024(2) 0.016(2) -0.0026(19) -0.0018(17) -0.0003(19)
O7 0.045(2) 0.0185(18) 0.038(2) 0.0132(16) -0.0091(17) -0.0106(16)
C3 0.022(2) 0.013(2) 0.034(3) -0.007(2) 0.014(2) -0.0038(18)
C12 0.010(2) 0.031(3) 0.027(3) -0.009(2) 0.0006(19) -0.0020(19)
O5 0.0175(18) 0.035(2) 0.048(2) 0.0037(18) -0.0063(16) 0.0109(15)
O4 0.068(3) 0.029(2) 0.036(2) 0.0046(18) 0.002(2) 0.015(2)
C16 0.034(3) 0.016(2) 0.024(3) -0.004(2) -0.001(2) 0.009(2)
C1 0.020(2) 0.017(2) 0.026(3) 0.0062(19) -0.0026(19) 0.0032(18)
C9 0.032(3) 0.021(2) 0.024(3) 0.006(2) 0.002(2) 0.009(2)
C10 0.029(3) 0.016(2) 0.022(2) -0.0005(19) 0.0013(19) 0.0026(19)
C2 0.020(2) 0.012(2) 0.034(3) 0.004(2) 0.010(2) 0.0015(18)
C11 0.014(2) 0.028(3) 0.030(3) -0.011(2) 0.0020(19) -0.001(2)
C15 0.021(2) 0.028(3) 0.024(2) -0.002(2) 0.0030(19) 0.009(2)
C13 0.020(2) 0.026(2) 0.009(2) -0.0018(18) 0.0003(17) 0.0012(19)
O3 0.063(3) 0.036(2) 0.060(3) -0.022(2) 0.040(2) -0.013(2)
O1 0.0740(18) 0.0707(18) 0.0756(18) 0.0003(10) 0.0089(10) -0.0010(10)
O2 0.095(2) 0.096(2) 0.097(2) -0.0043(10) -0.0012(10) 0.0035(10)

loop_
_atom_type_symbol
_atom_type_description
_atom_type_scat_dispersion_real
_atom_type_scat_dispersion_imag
_atom_type_scat_source
C C 0.0033 0.0016 'International Tables Vol C Tables 4.2.6.8 and 6.1.1.4'
H H 0.0000 0.0000 'International Tables Vol C Tables 4.2.6.8 and 6.1.1.4'
Cl Cl 0.1484 0.1585 'International Tables Vol C Tables 4.2.6.8 and 6.1.1.4'
Cu Cu 0.3201 1.2651 'International Tables Vol C Tables 4.2.6.8 and 6.1.1.4'
N N 0.0061 0.0033 'International Tables Vol C Tables 4.2.6.8 and 6.1.1.4'
O O 0.0106 0.0060 'International Tables Vol C Tables 4.2.6.8 and 6.1.1.4'

loop_
_geom_angle_atom_site_label_1
_geom_angle_atom_site_label_2
_geom_angle_atom_site_label_3
_geom_angle
_geom_angle_site_symmetry_1
_geom_angle_site_symmetry_3
_geom_angle_publ_flag
N4 Cu1 N3 84.00(16) . . ?
N4 Cu1 N5 85.81(15) . . ?
N3 Cu1 N5 164.83(16) . . ?
N4 Cu1 N2 174.09(14) . . ?
N3 Cu1 N2 92.39(16) . . ?
N5 Cu1 N2 98.62(16) . . ?
N4 Cu1 N1 100.04(14) . . ?
N3 Cu1 N1 99.77(14) . . ?
N5 Cu1 N1 93.04(15) . . ?
N2 Cu1 N1 75.91(13) . . ?
O7 Cl2 O5 110.1(2) . . ?
O7 Cl2 O6 110.0(2) . . ?
O5 Cl2 O6 109.9(2) . . ?
O7 Cl2 O8 109.3(2) . . ?
O5 Cl2 O8 108.5(2) . . ?
O6 Cl2 O8 109.1(2) . . ?
O2 Cl1 O1 112.4(4) . . ?
O2 Cl1 O3 110.7(4) . . ?
O1 Cl1 O3 106.7(3) . . ?
O2 Cl1 O4 109.5(4) . . ?
O1 Cl1 O4 107.8(3) . . ?
O3 Cl1 O4 109.7(3) . . ?
C10 N2 C6 118.9(4) . . ?
C10 N2 Cu1 121.6(3) . . ?
C6 N2 Cu1 119.1(3) . . ?
C12 N4 C13 116.7(4) . . ?
C12 N4 Cu1 107.7(3) . . ?
C13 N4 Cu1 107.6(3) . . ?
C12 N4 H4 108.2 . . ?
C13 N4 H4 108.2 . . ?
Cu1 N4 H4 108.2 . . ?
C5 N1 C1 117.7(4) . . ?
C5 N1 Cu1 111.9(3) . . ?
C1 N1 Cu1 130.1(3) . . ?
C3 C4 C5 119.3(4) . . ?
C3 C4 H4A 120.4 . . ?
C5 C4 H4A 120.4 . . ?
C16 N6 H6A 118(7) . . ?
C16 N6 H6B 112(4) . . ?
H6A N6 H6B 115(8) . . ?
N5 C14 C13 110.6(4) . . ?
N5 C14 H14A 109.5 . . ?
C13 C14 H14A 109.5 . . ?
N5 C14 H14B 109.5 . . ?
C13 C14 H14B 109.5 . . ?
H14A C14 H14B 108.1 . . ?
C15 N5 C14 113.3(4) . . ?
C15 N5 Cu1 114.3(3) . . ?
C14 N5 Cu1 107.7(3) . . ?
C15 N5 H5 107.0 . . ?
C14 N5 H5 107.0 . . ?
Cu1 N5 H5 107.0 . . ?
C7 C8 C9 119.4(4) . . ?
C7 C8 H8 120.3 . . ?
C9 C8 H8 120.3 . . ?
C11 N3 Cu1 109.2(3) . . ?
C11 N3 H3A 109.8 . . ?
Cu1 N3 H3A 109.8 . . ?
C11 N3 H3B 109.8 . . ?
Cu1 N3 H3B 109.8 . . ?
H3A N3 H3B 108.3 . . ?
N1 C5 C4 122.2(4) . . ?
N1 C5 C6 115.6(4) . . ?
C4 C5 C6 122.2(4) . . ?
N2 C6 C7 120.9(4) . . ?
N2 C6 C5 117.1(4) . . ?
C7 C6 C5 122.0(4) . . ?
C8 C7 C6 119.0(4) . . ?
C8 C7 H7 120.5 . . ?
C6 C7 H7 120.5 . . ?
C4 C3 C2 119.0(4) . . ?
C4 C3 H3 120.5 . . ?
C2 C3 H3 120.5 . . ?
N4 C12 C11 106.3(4) . . ?
N4 C12 H12A 110.5 . . ?
C11 C12 H12A 110.5 . . ?
N4 C12 H12B 110.5 . . ?
C11 C12 H12B 110.5 . . ?
H12A C12 H12B 108.7 . . ?
N6 C16 C15 111.3(4) . . ?
N6 C16 H16A 109.4 . . ?
C15 C16 H16A 109.4 . . ?
N6 C16 H16B 109.4 . . ?
C15 C16 H16B 109.4 . . ?
H16A C16 H16B 108.0 . . ?
N1 C1 C2 123.5(4) . . ?
N1 C1 H1 118.3 . . ?
C2 C1 H1 118.3 . . ?
C10 C9 C8 118.6(4) . . ?
C10 C9 H9 120.7 . . ?
C8 C9 H9 120.7 . . ?
N2 C10 C9 123.1(4) . . ?
N2 C10 H10 118.4 . . ?
C9 C10 H10 118.4 . . ?
C1 C2 C3 118.4(4) . . ?
C1 C2 H2 120.8 . . ?
C3 C2 H2 120.8 . . ?
N3 C11 C12 107.6(4) . . ?
N3 C11 H11A 110.2 . . ?
C12 C11 H11A 110.2 . . ?
N3 C11 H11B 110.2 . . ?
C12 C11 H11B 110.2 . . ?
H11A C11 H11B 108.5 . . ?
N5 C15 C16 113.0(4) . . ?
N5 C15 H15A 109.0 . . ?
C16 C15 H15A 109.0 . . ?
N5 C15 H15B 109.0 . . ?
C16 C15 H15B 109.0 . . ?
H15A C15 H15B 107.8 . . ?
N4 C13 C14 106.9(4) . . ?
N4 C13 H13A 110.3 . . ?
C14 C13 H13A 110.3 . . ?
N4 C13 H13B 110.3 . . ?
C14 C13 H13B 110.3 . . ?
H13A C13 H13B 108.6 . . ?

loop_
_geom_bond_atom_site_label_1
_geom_bond_atom_site_label_2
_geom_bond_distance
_geom_bond_site_symmetry_2
_geom_bond_publ_flag
Cu1 N4 2.021(4) . ?
Cu1 N3 2.027(4) . ?
Cu1 N5 2.027(4) . ?
Cu1 N2 2.054(4) . ?
Cu1 N1 2.308(4) . ?
Cl2 O7 1.435(3) . ?
Cl2 O5 1.436(3) . ?
Cl2 O6 1.440(3) . ?
Cl2 O8 1.449(3) . ?
Cl1 O2 1.371(7) . ?
Cl1 O1 1.419(6) . ?
Cl1 O3 1.427(4) . ?
Cl1 O4 1.435(4) . ?
N2 C10 1.342(6) . ?
N2 C6 1.351(6) . ?
N4 C12 1.479(6) . ?
N4 C13 1.485(6) . ?
N4 H4 1.0000 . ?
N1 C5 1.337(6) . ?
N1 C1 1.344(6) . ?
C4 C3 1.376(7) . ?
C4 C5 1.392(6) . ?
C4 H4A 0.9500 . ?
N6 C16 1.468(7) . ?
N6 H6A 0.92(11) . ?
N6 H6B 0.83(6) . ?
C14 N5 1.492(6) . ?
C14 C13 1.521(7) . ?
C14 H14A 0.9900 . ?
C14 H14B 0.9900 . ?
N5 C15 1.485(6) . ?
N5 H5 1.0000 . ?
C8 C7 1.379(7) . ?
C8 C9 1.388(7) . ?
C8 H8 0.9500 . ?
N3 C11 1.485(6) . ?
N3 H3A 0.9900 . ?
N3 H3B 0.9900 . ?
C5 C6 1.493(6) . ?
C6 C7 1.399(6) . ?
C7 H7 0.9500 . ?
C3 C2 1.382(7) . ?
C3 H3 0.9500 . ?
C12 C11 1.515(7) . ?
C12 H12A 0.9900 . ?
C12 H12B 0.9900 . ?
C16 C15 1.513(7) . ?
C16 H16A 0.9900 . ?
C16 H16B 0.9900 . ?
C1 C2 1.378(7) . ?
C1 H1 0.9500 . ?
C9 C10 1.362(7) . ?
C9 H9 0.9500 . ?
C10 H10 0.9500 . ?
C2 H2 0.9500 . ?
C11 H11A 0.9900 . ?
C11 H11B 0.9900 . ?
C15 H15A 0.9900 . ?
C15 H15B 0.9900 . ?
C13 H13A 0.9900 . ?
C13 H13B 0.9900 . ?

loop_
_geom_hbond_atom_site_label_D
_geom_hbond_atom_site_label_H
_geom_hbond_atom_site_label_A
_geom_hbond_distance_DH
_geom_hbond_distance_HA
_geom_hbond_distance_DA
_geom_hbond_angle_DHA
_geom_hbond_site_symmetry_A
N4 H4 Cl1 1.00 2.92 3.795(4) 147.0 4_566
N4 H4 O3 1.00 2.17 3.042(6) 144.1 4_566
N4 H4 O1 1.00 2.60 3.286(7) 125.7 4_566
C14 H14B O6 0.99 2.62 3.578(6) 162.4 3_566
N5 H5 Cl2 1.00 2.89 3.774(4) 147.7 .
N5 H5 O8 1.00 2.06 3.057(5) 175.8 .
N3 H3A Cl1 0.99 2.86 3.784(4) 155.8 .
N3 H3A O4 0.99 2.16 3.141(6) 172.4 .
N3 H3A O2 0.99 2.59 3.313(8) 129.5 .
N3 H3B O4 0.99 2.13 3.052(6) 154.6 3_665
C16 H16A Cl2 0.99 2.96 3.785(5) 141.8 2
C10 H10 O7 0.95 2.61 3.185(6) 119.5 2
C11 H11B O2 0.99 2.58 3.210(9) 121.8 .
C13 H13A N6 0.99 2.67 3.272(7) 119.5 .
C13 H13B O1 0.99 2.48 3.107(7) 121.0 4_566
N6 H6B O3 0.83(6) 2.52(6) 3.071(6) 125(5) 3_665
N4 H4 Cl1 1.00 2.92 3.795(4) 147.0 4_566
N4 H4 O3 1.00 2.17 3.042(6) 144.1 4_566
N4 H4 O1 1.00 2.60 3.286(7) 125.7 4_566
C14 H14B O6 0.99 2.62 3.578(6) 162.4 3_566
N5 H5 Cl2 1.00 2.89 3.774(4) 147.7 .
N5 H5 O8 1.00 2.06 3.057(5) 175.8 .
N3 H3A Cl1 0.99 2.86 3.784(4) 155.8 .
N3 H3A O4 0.99 2.16 3.141(6) 172.4 .
N3 H3A O2 0.99 2.59 3.313(8) 129.5 .
N3 H3B O4 0.99 2.13 3.052(6) 154.6 3_665
C16 H16A Cl2 0.99 2.96 3.785(5) 141.8 2
C10 H10 O7 0.95 2.61 3.185(6) 119.5 2
C11 H11B O2 0.99 2.58 3.210(9) 121.8 .
C13 H13A N6 0.99 2.67 3.272(7) 119.5 .
C13 H13B O1 0.99 2.48 3.107(7) 121.0 4_566
N6 H6B O3 0.83(6) 2.52(6) 3.071(6) 125(5) 3_665

loop_
_geom_torsion_atom_site_label_1
_geom_torsion_atom_site_label_2
_geom_torsion_atom_site_label_3
_geom_torsion_atom_site_label_4
_geom_torsion
_geom_torsion_site_symmetry_1
_geom_torsion_site_symmetry_2
_geom_torsion_site_symmetry_3
_geom_torsion_site_symmetry_4
_geom_torsion_publ_flag
C13 C14 N5 C15 -95.2(4) . . . . ?
C13 C14 N5 Cu1 32.3(4) . . . . ?
C1 N1 C5 C4 0.5(6) . . . . ?
Cu1 N1 C5 C4 -174.0(3) . . . . ?
C1 N1 C5 C6 -179.4(4) . . . . ?
Cu1 N1 C5 C6 6.1(4) . . . . ?
C3 C4 C5 N1 -1.8(6) . . . . ?
C3 C4 C5 C6 178.1(4) . . . . ?
C10 N2 C6 C7 0.3(6) . . . . ?
Cu1 N2 C6 C7 -172.4(3) . . . . ?
C10 N2 C6 C5 178.3(4) . . . . ?
Cu1 N2 C6 C5 5.6(5) . . . . ?
N1 C5 C6 N2 -7.9(5) . . . . ?
C4 C5 C6 N2 172.2(4) . . . . ?
N1 C5 C6 C7 170.1(4) . . . . ?
C4 C5 C6 C7 -9.8(6) . . . . ?
C9 C8 C7 C6 -0.7(7) . . . . ?
N2 C6 C7 C8 0.0(7) . . . . ?
C5 C6 C7 C8 -177.9(4) . . . . ?
C5 C4 C3 C2 2.3(6) . . . . ?
C13 N4 C12 C11 -167.2(4) . . . . ?
Cu1 N4 C12 C11 -46.2(4) . . . . ?
C5 N1 C1 C2 0.4(7) . . . . ?
Cu1 N1 C1 C2 173.7(3) . . . . ?
C7 C8 C9 C10 1.0(7) . . . . ?
C6 N2 C10 C9 0.1(7) . . . . ?
Cu1 N2 C10 C9 172.6(4) . . . . ?
C8 C9 C10 N2 -0.8(7) . . . . ?
N1 C1 C2 C3 0.1(7) . . . . ?
C4 C3 C2 C1 -1.5(6) . . . . ?
Cu1 N3 C11 C12 -36.2(4) . . . . ?
N4 C12 C11 N3 54.4(5) . . . . ?
C14 N5 C15 C16 65.2(5) . . . . ?
Cu1 N5 C15 C16 -58.8(5) . . . . ?
N6 C16 C15 N5 53.7(5) . . . . ?
C12 N4 C13 C14 164.2(4) . . . . ?
Cu1 N4 C13 C14 43.0(4) . . . . ?
N5 C14 C13 N4 -50.6(5) . . . . ?
